data_7209507
loop_
_publ_author_name
'Caballero, Antonio'
'Bennett, Sam'
'Serpell, Christopher J.'
'Beer, Paul D.'

_publ_section_title
;
 Iodo-imidazolium salts: halogen bonding in crystals and anion-templated
 pseudorotaxanes
;
_journal_issue 16
_journal_name_full CrystEngComm
_journal_page_first 3076
_journal_paper_doi 10.1039/c2ce26020d
_journal_volume 15
_journal_year 2013
_chemical_formula_moiety 'C17 H33 N2, Br, H2 O'
_chemical_formula_sum 'C17 H35 Br N2 O'
_chemical_formula_weight 363.38
_space_group_IT_number 2
_symmetry_cell_setting triclinic
_symmetry_space_group_name_Hall '-P 1'
_symmetry_space_group_name_H-M 'P -1'
_atom_sites_solution_hydrogens geom
_atom_sites_solution_primary direct
_audit_creation_date 11-02-04
_audit_creation_method CRYSTALS_ver_14.07
_cell_angle_alpha 71.4823(10)
_cell_angle_beta 74.1255(11)
_cell_angle_gamma 73.9467(11)
_cell_formula_units_Z 2
_cell_length_a 8.7542(2)
_cell_length_b 9.3695(2)
_cell_length_c 13.6378(4)
_cell_measurement_reflns_used 3975
_cell_measurement_temperature 150
_cell_measurement_theta_max 27
_cell_measurement_theta_min 5
_cell_volume 997.94(4)
_computing_cell_refinement 'DENZO/SCALEPACK (Otwinowski & Minor, 1997)'
_computing_data_collection 'COLLECT (Nonius, 2001).'
_computing_data_reduction 'DENZO/SCALEPACK (Otwinowski & Minor, 1997)'
_computing_molecular_graphics 'CAMERON (Watkin et al., 1996)'
_computing_publication_material 'CRYSTALS (Betteridge et al., 2003)'
_computing_structure_refinement 'CRYSTALS (Betteridge et al., 2003)'
_computing_structure_solution 'SIR92 (Altomare et al., 1994)'
_diffrn_ambient_temperature 150
_diffrn_measured_fraction_theta_full 0.990
_diffrn_measured_fraction_theta_max 0.981
_diffrn_measurement_device Area
_diffrn_measurement_device_type 'Nonius KappaCCD'
_diffrn_measurement_method \w
_diffrn_radiation_monochromator graphite
_diffrn_radiation_type 'Mo K\a'
_diffrn_radiation_wavelength 0.71073
_diffrn_reflns_av_R_equivalents 0.045
_diffrn_reflns_limit_h_max 11
_diffrn_reflns_limit_h_min -10
_diffrn_reflns_limit_k_max 12
_diffrn_reflns_limit_k_min -11
_diffrn_reflns_limit_l_max 17
_diffrn_reflns_limit_l_min -16
_diffrn_reflns_number 14244
_diffrn_reflns_theta_full 25.562
_diffrn_reflns_theta_max 27.487
_diffrn_reflns_theta_min 5.177
_diffrn_standards_number 0
_exptl_absorpt_coefficient_mu 2.062
_exptl_absorpt_correction_T_max 0.85
_exptl_absorpt_correction_T_min 0.72
_exptl_absorpt_correction_type multi-scan
_exptl_absorpt_process_details 'DENZO/SCALEPACK (Otwinowski & Minor, 1997)'
_exptl_crystal_colour colourless
_exptl_crystal_density_diffrn 1.209
_exptl_crystal_density_method 'not measured'
_exptl_crystal_description plate
_exptl_crystal_F_000 388
_exptl_crystal_size_max 0.240
_exptl_crystal_size_mid 0.200
_exptl_crystal_size_min 0.080
_refine_diff_density_max 0.71
_refine_diff_density_min -0.83
_refine_ls_extinction_method None
_refine_ls_goodness_of_fit_ref 0.9200
_refine_ls_hydrogen_treatment none
_refine_ls_matrix_type full
_refine_ls_number_parameters 190
_refine_ls_number_reflns 4494
_refine_ls_number_restraints 0
_refine_ls_R_factor_all 0.0727
_refine_ls_R_factor_gt 0.0427
_refine_ls_shift/su_max 0.0004718
_refine_ls_shift/su_mean 0.0000173
_refine_ls_structure_factor_coef Fsqd
_refine_ls_weighting_details
;
Method, part 1, Chebychev polynomial, (Watkin, 1994, Prince, 1982)
[weight] = 1.0/[A~0~*T~0~(x)+A~1~*T~1~(x) ... +A~n-1~]*T~n-1~(x)]
where A~i~ are the Chebychev coefficients listed below and x= Fcalc/Fmax
Method = Robust Weighting (Prince, 1982)
W = [weight] * [1-(deltaF/6*sigmaF)^2^]^2^
A~i~ are:
9.40 12.7 6.37 1.84
;
_refine_ls_weighting_scheme calc
_refine_ls_wR_factor_all 0.1213
_refine_ls_wR_factor_gt 0.0933
_refine_ls_wR_factor_ref 0.1213
_reflns_limit_h_max 11
_reflns_limit_h_min -10
_reflns_limit_k_max 12
_reflns_limit_k_min -11
_reflns_limit_l_max 17
_reflns_limit_l_min 0
_reflns_number_gt 3269
_reflns_number_total 4494
_reflns_threshold_expression I>2.0\s(I)
_oxford_diffrn_Wilson_B_factor 2.51
_oxford_diffrn_Wilson_scale 10.39
_oxford_refine_ls_r_factor_ref 0.0727
_oxford_refine_ls_scale 0.3191(4)
_oxford_reflns_number_all 4494
_oxford_reflns_threshold_expression_ref I>-3.0\s(I)
_oxford_structure_analysis_title 003BRM11
_cod_data_source_file c2ce26020d.txt
_cod_data_source_block 4-Br
_cod_depositor_comments
;
The following automatic conversions were performed:

'_symmetry_cell_setting' value 'Triclinic' changed to 'triclinic'
according to /home/saulius/struct/CIF-dictionaries/cif_core.dic
dictionary named 'cif_core.dic' version 2.4.2 from 2011-04-26.

Automatic conversion script
Id: cif_fix_values 1891 2012-01-12 08:04:46Z andrius 
;
_cod_original_sg_symbol_H-M 'P -1 '
_cod_original_formula_sum 'C17 H35 Br1 N2 O1'
_cod_database_code 7209507

loop_
_symmetry_equiv_pos_as_xyz
x,y,z
-x,-y,-z

loop_
_atom_site_label
_atom_site_type_symbol
_atom_site_fract_x
_atom_site_fract_y
_atom_site_fract_z
_atom_site_U_iso_or_equiv
_atom_site_occupancy
_atom_site_adp_type
_atom_site_refinement_flags_posn
Br1 Br 0.32885(5) 0.87974(5) 0.43047(4) 0.0329 1.0000 Uani .
O2 O 0.5649(5) 0.7856(4) 0.6095(3) 0.0580 1.0000 Uani .
N3 N 0.7668(4) 0.5713(3) 0.3575(2) 0.0260 1.0000 Uani .
C4 C 0.9277(4) 0.4930(4) 0.3540(3) 0.0263 1.0000 Uani .
C5 C 1.0107(4) 0.5913(4) 0.3617(3) 0.0263 1.0000 Uani .
N6 N 0.8987(4) 0.7273(3) 0.3694(2) 0.0257 1.0000 Uani .
C7 C 0.7533(4) 0.7117(4) 0.3671(3) 0.0292 1.0000 Uani .
C8 C 0.9339(5) 0.8684(4) 0.3771(3) 0.0320 1.0000 Uani .
C9 C 1.0003(5) 0.9667(4) 0.2698(3) 0.0337 1.0000 Uani .
C10 C 0.8776(5) 1.0497(5) 0.1997(3) 0.0361 1.0000 Uani .
C11 C 0.9509(5) 1.1489(5) 0.0942(3) 0.0353 1.0000 Uani .
C12 C 0.8318(5) 1.2363(5) 0.0222(4) 0.0419 1.0000 Uani .
C13 C 0.9083(6) 1.3349(6) -0.0818(4) 0.0539 1.0000 Uani .
C14 C 1.1853(4) 0.5705(5) 0.3613(3) 0.0334 1.0000 Uani .
C15 C 0.9857(5) 0.3323(4) 0.3439(3) 0.0347 1.0000 Uani .
C16 C 0.6317(5) 0.5119(5) 0.3506(3) 0.0321 1.0000 Uani .
C17 C 0.6372(5) 0.5090(4) 0.2395(3) 0.0329 1.0000 Uani .
C18 C 0.6079(5) 0.6669(5) 0.1616(3) 0.0340 1.0000 Uani .
C19 C 0.6207(5) 0.6571(5) 0.0504(3) 0.0388 1.0000 Uani .
C20 C 0.5949(6) 0.8106(6) -0.0290(4) 0.0460 1.0000 Uani .
C21 C 0.6154(7) 0.7990(8) -0.1418(4) 0.0652 1.0000 Uani .
H71 H 0.6569 0.7850 0.3728 0.0362 1.0000 Uiso R
H81 H 0.8340 0.9276 0.4108 0.0384 1.0000 Uiso R
H82 H 1.0161 0.8391 0.4209 0.0375 1.0000 Uiso R
H91 H 1.0871 0.9024 0.2318 0.0415 1.0000 Uiso R
H92 H 1.0412 1.0466 0.2817 0.0425 1.0000 Uiso R
H101 H 0.8329 0.9764 0.1878 0.0439 1.0000 Uiso R
H102 H 0.7904 1.1150 0.2363 0.0442 1.0000 Uiso R
H111 H 1.0408 1.0781 0.0586 0.0414 1.0000 Uiso R
H112 H 0.9973 1.2229 0.1062 0.0418 1.0000 Uiso R
H121 H 0.7828 1.1640 0.0112 0.0533 1.0000 Uiso R
H122 H 0.7471 1.3022 0.0575 0.0524 1.0000 Uiso R
H131 H 0.8289 1.3849 -0.1249 0.0800 1.0000 Uiso R
H132 H 0.9941 1.2716 -0.1204 0.0794 1.0000 Uiso R
H133 H 0.9527 1.4101 -0.0708 0.0797 1.0000 Uiso R
H141 H 1.1986 0.6058 0.4152 0.0498 1.0000 Uiso R
H142 H 1.2358 0.6298 0.2943 0.0502 1.0000 Uiso R
H143 H 1.2368 0.4638 0.3698 0.0500 1.0000 Uiso R
H153 H 1.0935 0.2899 0.3563 0.0516 1.0000 Uiso R
H152 H 0.9858 0.3294 0.2742 0.0514 1.0000 Uiso R
H151 H 0.9143 0.2695 0.3935 0.0517 1.0000 Uiso R
H161 H 0.6362 0.4113 0.3974 0.0395 1.0000 Uiso R
H162 H 0.5315 0.5786 0.3742 0.0389 1.0000 Uiso R
H171 H 0.5545 0.4545 0.2424 0.0414 1.0000 Uiso R
H172 H 0.7405 0.4486 0.2133 0.0413 1.0000 Uiso R
H181 H 0.5006 0.7292 0.1856 0.0424 1.0000 Uiso R
H182 H 0.6884 0.7218 0.1623 0.0416 1.0000 Uiso R
H191 H 0.5406 0.6048 0.0540 0.0494 1.0000 Uiso R
H192 H 0.7273 0.5999 0.0273 0.0501 1.0000 Uiso R
H201 H 0.4843 0.8651 -0.0071 0.0567 1.0000 Uiso R
H202 H 0.6739 0.8694 -0.0296 0.0571 1.0000 Uiso R
H211 H 0.6002 0.8997 -0.1914 0.0994 1.0000 Uiso R
H212 H 0.5367 0.7449 -0.1433 0.1002 1.0000 Uiso R
H213 H 0.7224 0.7431 -0.1656 0.0999 1.0000 Uiso R
H21 H 0.5920 0.8704 0.5995 0.0706 1.0000 Uiso R
H22 H 0.5054 0.8089 0.5645 0.0706 1.0000 Uiso R

loop_
_atom_site_aniso_label
_atom_site_aniso_U_11
_atom_site_aniso_U_22
_atom_site_aniso_U_33
_atom_site_aniso_U_23
_atom_site_aniso_U_13
_atom_site_aniso_U_12
Br1 0.02813(19) 0.03120(19) 0.0420(2) -0.00930(15) -0.00839(14) -0.00937(13)
O2 0.087(3) 0.0291(16) 0.071(2) 0.0000(15) -0.045(2) -0.0187(16)
N3 0.0235(14) 0.0281(15) 0.0260(15) -0.0048(12) -0.0029(12) -0.0095(12)
C4 0.0262(17) 0.0269(17) 0.0251(18) -0.0062(14) -0.0032(14) -0.0074(14)
C5 0.0241(17) 0.0289(18) 0.0232(18) -0.0046(14) -0.0039(14) -0.0049(14)
N6 0.0252(15) 0.0266(15) 0.0257(15) -0.0074(12) -0.0033(12) -0.0070(12)
C7 0.0241(17) 0.0344(19) 0.0296(19) -0.0091(15) -0.0061(14) -0.0054(14)
C8 0.0336(19) 0.0297(19) 0.038(2) -0.0140(16) -0.0099(16) -0.0069(15)
C9 0.0313(19) 0.0284(19) 0.046(2) -0.0099(17) -0.0125(17) -0.0096(15)
C10 0.031(2) 0.033(2) 0.046(2) -0.0120(18) -0.0077(17) -0.0066(16)
C11 0.0309(19) 0.035(2) 0.043(2) -0.0118(18) -0.0081(17) -0.0082(16)
C12 0.040(2) 0.045(2) 0.042(2) -0.013(2) -0.0102(19) -0.0069(19)
C13 0.053(3) 0.061(3) 0.039(3) -0.011(2) -0.008(2) -0.003(2)
C14 0.0259(18) 0.037(2) 0.037(2) -0.0063(17) -0.0089(16) -0.0075(15)
C15 0.036(2) 0.0250(18) 0.041(2) -0.0080(16) -0.0039(17) -0.0067(15)
C16 0.0280(18) 0.038(2) 0.033(2) -0.0075(16) -0.0035(15) -0.0154(16)
C17 0.035(2) 0.0313(19) 0.037(2) -0.0095(16) -0.0070(17) -0.0140(16)
C18 0.033(2) 0.034(2) 0.039(2) -0.0122(17) -0.0098(17) -0.0072(16)
C19 0.038(2) 0.042(2) 0.037(2) -0.0110(18) -0.0053(17) -0.0108(18)
C20 0.037(2) 0.054(3) 0.044(3) -0.004(2) -0.0101(19) -0.014(2)
C21 0.056(3) 0.096(4) 0.039(3) -0.002(3) -0.011(2) -0.024(3)

loop_
_atom_type_symbol
_atom_type_scat_dispersion_real
_atom_type_scat_dispersion_imag
_atom_type_scat_Cromer_Mann_a1
_atom_type_scat_Cromer_Mann_b1
_atom_type_scat_Cromer_Mann_a2
_atom_type_scat_Cromer_Mann_b2
_atom_type_scat_Cromer_Mann_a3
_atom_type_scat_Cromer_Mann_b3
_atom_type_scat_Cromer_Mann_a4
_atom_type_scat_Cromer_Mann_b4
_atom_type_scat_Cromer_Mann_c
_atom_type_scat_source
C 0.0033 0.0016 2.3100 20.8439 1.0200 10.2075 1.5886 0.5687 0.8650 51.6512 0.2156 'International Tables Vol C 4.2.6.8 and 6.1.1.4'
H 0.0000 0.0000 0.4930 10.5109 0.3229 26.1257 0.1402 3.1424 0.0408 57.7998 0.0030 'International Tables Vol C 4.2.6.8 and 6.1.1.4'
N 0.0061 0.0033 12.2126 0.0057 3.1322 9.8933 2.0125 28.9975 1.1663 0.5826 -11.5290 'International Tables Vol C 4.2.6.8 and 6.1.1.4'
Br -0.2901 2.4595 17.1789 2.1723 5.2358 16.5796 5.6377 0.2609 3.9851 41.4328 2.9557 'International Tables Vol C 4.2.6.8 and 6.1.1.4'
O 0.0106 0.0060 3.0485 13.2771 2.2868 5.7011 1.5463 0.3239 0.8670 32.9089 0.2508 'International Tables Vol C 4.2.6.8 and 6.1.1.4'

loop_
_geom_angle_atom_site_label_1
_geom_angle_atom_site_label_2
_geom_angle_atom_site_label_3
_geom_angle
_geom_angle_publ_flag
H21 O2 H22 102.1 no
C4 N3 C7 108.9(3) yes
C4 N3 C16 126.5(3) yes
C7 N3 C16 124.6(3) yes
N3 C4 C5 106.7(3) yes
N3 C4 C15 123.1(3) yes
C5 C4 C15 130.2(3) yes
C4 C5 N6 106.7(3) yes
C4 C5 C14 130.5(3) yes
N6 C5 C14 122.8(3) yes
C5 N6 C7 109.1(3) yes
C5 N6 C8 126.1(3) yes
C7 N6 C8 124.9(3) yes
N3 C7 N6 108.7(3) yes
N3 C7 H71 125.0 no
N6 C7 H71 126.3 no
N6 C8 C9 112.2(3) yes
N6 C8 H81 108.7 no
C9 C8 H81 109.9 no
N6 C8 H82 109.0 no
C9 C8 H82 107.9 no
H81 C8 H82 109.1 no
C8 C9 C10 115.2(3) yes
C8 C9 H91 109.2 no
C10 C9 H91 107.3 no
C8 C9 H92 107.7 no
C10 C9 H92 106.8 no
H91 C9 H92 110.7 no
C9 C10 C11 112.6(3) yes
C9 C10 H101 109.4 no
C11 C10 H101 109.7 no
C9 C10 H102 108.4 no
C11 C10 H102 108.7 no
H101 C10 H102 108.0 no
C10 C11 C12 114.4(3) yes
C10 C11 H111 106.6 no
C12 C11 H111 109.6 no
C10 C11 H112 109.8 no
C12 C11 H112 108.0 no
H111 C11 H112 108.3 no
C11 C12 C13 113.1(4) yes
C11 C12 H121 108.7 no
C13 C12 H121 111.5 no
C11 C12 H122 108.3 no
C13 C12 H122 108.0 no
H121 C12 H122 106.9 no
C12 C13 H131 109.7 no
C12 C13 H132 110.4 no
H131 C13 H132 106.8 no
C12 C13 H133 111.4 no
H131 C13 H133 110.0 no
H132 C13 H133 108.5 no
C5 C14 H141 111.1 no
C5 C14 H142 108.6 no
H141 C14 H142 108.3 no
C5 C14 H143 109.6 no
H141 C14 H143 110.1 no
H142 C14 H143 109.2 no
C4 C15 H153 111.9 no
C4 C15 H152 110.2 no
H153 C15 H152 107.9 no
C4 C15 H151 109.4 no
H153 C15 H151 109.0 no
H152 C15 H151 108.4 no
N3 C16 C17 112.7(3) yes
N3 C16 H161 107.7 no
C17 C16 H161 110.9 no
N3 C16 H162 107.7 no
C17 C16 H162 108.7 no
H161 C16 H162 109.1 no
C16 C17 C18 114.8(3) yes
C16 C17 H171 108.2 no
C18 C17 H171 108.5 no
C16 C17 H172 109.3 no
C18 C17 H172 109.6 no
H171 C17 H172 106.1 no
C17 C18 C19 112.6(3) yes
C17 C18 H181 110.9 no
C19 C18 H181 109.5 no
C17 C18 H182 107.3 no
C19 C18 H182 110.5 no
H181 C18 H182 105.7 no
C18 C19 C20 114.2(4) yes
C18 C19 H191 107.1 no
C20 C19 H191 108.7 no
C18 C19 H192 108.4 no
C20 C19 H192 108.2 no
H191 C19 H192 110.3 no
C19 C20 C21 113.6(4) yes
C19 C20 H201 107.5 no
C21 C20 H201 108.3 no
C19 C20 H202 109.1 no
C21 C20 H202 108.2 no
H201 C20 H202 110.0 no
C20 C21 H211 111.7 no
C20 C21 H212 109.5 no
H211 C21 H212 108.8 no
C20 C21 H213 110.9 no
H211 C21 H213 107.5 no
H212 C21 H213 108.3 no

loop_
_geom_bond_atom_site_label_1
_geom_bond_atom_site_label_2
_geom_bond_distance
_geom_bond_publ_flag
O2 H21 0.850 no
O2 H22 0.850 no
N3 C4 1.392(5) yes
N3 C7 1.333(5) yes
N3 C16 1.475(4) yes
C4 C5 1.364(5) yes
C4 C15 1.488(5) yes
C5 N6 1.390(5) yes
C5 C14 1.485(5) yes
N6 C7 1.330(5) yes
N6 C8 1.478(5) yes
C7 H71 0.932 no
C8 C9 1.517(6) yes
C8 H81 0.979 no
C8 H82 0.986 no
C9 C10 1.517(6) yes
C9 H91 0.969 no
C9 H92 0.986 no
C10 C11 1.524(6) yes
C10 H101 0.950 no
C10 H102 0.966 no
C11 C12 1.517(6) yes
C11 H111 1.002 no
C11 H112 0.968 no
C12 C13 1.517(7) yes
C12 H121 0.962 no
C12 H122 0.951 no
C13 H131 0.958 no
C13 H132 0.964 no
C13 H133 0.960 no
C14 H141 0.941 no
C14 H142 0.965 no
C14 H143 0.960 no
C15 H153 0.956 no
C15 H152 0.959 no
C15 H151 0.956 no
C16 C17 1.511(5) yes
C16 H161 0.954 no
C16 H162 0.967 no
C17 C18 1.524(6) yes
C17 H171 0.981 no
C17 H172 0.967 no
C18 C19 1.520(6) yes
C18 H181 0.989 no
C18 H182 0.985 no
C19 C20 1.502(6) yes
C19 H191 0.943 no
C19 H192 0.963 no
C20 C21 1.535(7) yes
C20 H201 0.976 no
C20 H202 0.992 no
C21 H211 0.970 no
C21 H212 0.970 no
C21 H213 0.963 no

loop_
_geom_hbond_atom_site_label_D
_geom_hbond_atom_site_label_H
_geom_hbond_atom_site_label_A
_geom_hbond_site_symmetry_A
_geom_hbond_angle_DHA
_geom_hbond_distance_DH
_geom_hbond_distance_HA
_geom_hbond_distance_DA
_geom_hbond_publ_flag
C14 H143 O2 2_766 164 0.96 2.48 3.416(6) yes
